data_2209462
loop_
_publ_author_name
'Seethalakshmi, T.'
'Puratchikody, A.'
'Lynch, Daniel E.'
'Kaliannan, P.'
'Thamotharan, S.'

_publ_section_title
;
 2-(2-Methylphenyl)-4,5-diphenyl-1<i>H</i>-imidazole
;
_journal_coeditor_code CV2065
_journal_issue 7
_journal_name_full 'Acta Crystallographica Section E'
_journal_page_first o2803
_journal_page_last o2804
_journal_paper_doi 10.1107/S160053680602109X
_journal_volume 62
_journal_year 2006
_chemical_formula_iupac 'C22 H18 N2'
_chemical_formula_moiety 'C22 H18 N2'
_chemical_formula_sum 'C22 H18 N2'
_chemical_formula_weight 310.38
_chemical_melting_point 484
_chemical_name_systematic
;
2-(2-Methylphenyl)-4,5-diphenyl-1<i>H</i>-imidazole
;
_space_group_IT_number 9
_symmetry_cell_setting monoclinic
_symmetry_space_group_name_Hall 'C -2yc'
_symmetry_space_group_name_H-M 'C 1 c 1'
_atom_sites_solution_hydrogens geom
_atom_sites_solution_primary direct
_atom_sites_solution_secondary difmap
_audit_creation_method SHELXL-97
_cell_angle_alpha 90.00
_cell_angle_beta 112.886(2)
_cell_angle_gamma 90.00
_cell_formula_units_Z 4
_cell_length_a 10.7538(5)
_cell_length_b 19.3999(9)
_cell_length_c 8.7900(3)
_cell_measurement_reflns_used 1980
_cell_measurement_temperature 120(2)
_cell_measurement_theta_max 27.48
_cell_measurement_theta_min 2.91
_cell_volume 1689.44(13)
_computing_cell_refinement 'DENZO (Otwinowski & Minor, 1997) and COLLECT'
_computing_data_collection 'COLLECT (Hooft, 1998)'
_computing_data_reduction 'DENZO and COLLECT'
_computing_molecular_graphics 'ORTEP-3 for Windows (Farrugia, 1997) and PLATON (Spek, 2003)'
_computing_publication_material SHELXL97
_computing_structure_refinement 'SHELXL97 (Sheldrick, 1997)'
_computing_structure_solution 'SIR92 (Altomare <i>et al.</i>,  1994)'
_diffrn_ambient_temperature 120(2)
_diffrn_detector_area_resol_mean 9.091
_diffrn_measured_fraction_theta_full 0.997
_diffrn_measured_fraction_theta_max 0.997
_diffrn_measurement_device_type 'Nonius KappaCCD area-detector'
_diffrn_measurement_method '\f and \w'
_diffrn_radiation_monochromator '10 cm confocal mirrors'
_diffrn_radiation_source 'Bruker Nonius FR591 rotating anode'
_diffrn_radiation_type MoK\a
_diffrn_radiation_wavelength 0.71073
_diffrn_reflns_av_R_equivalents 0.0594
_diffrn_reflns_av_sigmaI/netI 0.0382
_diffrn_reflns_limit_h_max 13
_diffrn_reflns_limit_h_min -11
_diffrn_reflns_limit_k_max 25
_diffrn_reflns_limit_k_min -25
_diffrn_reflns_limit_l_max 11
_diffrn_reflns_limit_l_min -11
_diffrn_reflns_number 10671
_diffrn_reflns_theta_full 27.51
_diffrn_reflns_theta_max 27.51
_diffrn_reflns_theta_min 3.28
_diffrn_standards_number 0
_exptl_absorpt_coefficient_mu 0.072
_exptl_absorpt_correction_T_max 0.927
_exptl_absorpt_correction_T_min 0.745
_exptl_absorpt_correction_type multi-scan
_exptl_absorpt_process_details '(SADABS; Sheldrick, 2003)'
_exptl_crystal_colour colourless
_exptl_crystal_density_diffrn 1.220
_exptl_crystal_density_method 'not measured'
_exptl_crystal_description rod
_exptl_crystal_F_000 656
_exptl_crystal_size_max 0.36
_exptl_crystal_size_mid 0.06
_exptl_crystal_size_min 0.04
_refine_diff_density_max 0.185
_refine_diff_density_min -0.172
_refine_ls_extinction_coef 0.0089(16)
_refine_ls_extinction_expression Fc^*^=kFc[1+0.001xFc^2^\l^3^/sin(2\q)]^-1/4^
_refine_ls_extinction_method SHELXL97
_refine_ls_goodness_of_fit_ref 1.063
_refine_ls_hydrogen_treatment mixed
_refine_ls_matrix_type full
_refine_ls_number_parameters 223
_refine_ls_number_reflns 1945
_refine_ls_number_restraints 2
_refine_ls_restrained_S_all 1.062
_refine_ls_R_factor_all 0.0486
_refine_ls_R_factor_gt 0.0408
_refine_ls_shift/su_max 0.000
_refine_ls_shift/su_mean 0.000
_refine_ls_structure_factor_coef Fsqd
_refine_ls_weighting_details 'calc w=1/[\s^2^(Fo^2^)+(0.0523P)^2^+0.7664P] where P=(Fo^2^+2Fc^2^)/3'
_refine_ls_weighting_scheme calc
_refine_ls_wR_factor_gt 0.0985
_refine_ls_wR_factor_ref 0.1028
_reflns_number_gt 1744
_reflns_number_total 1945
_reflns_threshold_expression I>2\s(I)
_cod_data_source_file cv2065.cif
_cod_data_source_block I
_cod_original_sg_symbol_H-M 'C c'
_cod_database_code 2209462
_cod_database_fobs_code 2209462

loop_
_symmetry_equiv_pos_as_xyz
'x, y, z'
'x, -y, z+1/2'
'x+1/2, y+1/2, z'
'x+1/2, -y+1/2, z+1/2'

loop_
_atom_site_type_symbol
_atom_site_label
_atom_site_fract_x
_atom_site_fract_y
_atom_site_fract_z
_atom_site_U_iso_or_equiv
_atom_site_adp_type
_atom_site_calc_flag
_atom_site_refinement_flags
_atom_site_occupancy
N N1 0.7086(2) 0.01344(11) 0.0732(2) 0.0210(4) Uani d . 1
H H1 0.698(3) -0.0160(15) -0.007(4) 0.019(7) Uiso d . 1
N N3 0.6705(2) 0.06587(10) 0.2743(2) 0.0211(4) Uani d . 1
C C2 0.6360(2) 0.01323(12) 0.1697(3) 0.0204(5) Uani d . 1
C C4 0.7688(2) 0.10230(12) 0.2418(3) 0.0204(5) Uani d . 1
C C5 0.7926(3) 0.07057(12) 0.1148(3) 0.0215(5) Uani d . 1
C C21 0.5397(3) -0.04191(13) 0.1607(3) 0.0241(5) Uani d . 1
C C22 0.4158(3) -0.02859(15) 0.1729(3) 0.0292(6) Uani d . 1
C C23 0.3333(3) -0.08493(16) 0.1644(4) 0.0398(7) Uani d . 1
H H23 0.2486 -0.0772 0.1719 0.048 Uiso calc R 1
C C24 0.3697(4) -0.15116(17) 0.1458(4) 0.0455(8) Uani d . 1
H H24 0.3110 -0.1884 0.1415 0.055 Uiso calc R 1
C C25 0.4917(4) -0.16377(14) 0.1332(4) 0.0393(7) Uani d . 1
H H25 0.5173 -0.2096 0.1201 0.047 Uiso calc R 1
C C26 0.5763(3) -0.10916(14) 0.1399(3) 0.0292(6) Uani d . 1
H H26 0.6600 -0.1175 0.1302 0.035 Uiso calc R 1
C C27 0.3689(3) 0.04324(16) 0.1896(4) 0.0361(7) Uani d . 1
H H271 0.2753 0.0415 0.1807 0.054 Uiso calc R 1
H H272 0.3745 0.0725 0.1016 0.054 Uiso calc R 1
H H273 0.4265 0.0623 0.2973 0.054 Uiso calc R 1
C C41 0.8327(3) 0.16304(12) 0.3411(3) 0.0220(5) Uani d . 1
C C42 0.9678(3) 0.18026(13) 0.3771(3) 0.0261(5) Uani d . 1
H H42 1.0207 0.1520 0.3372 0.031 Uiso calc R 1
C C43 1.0247(3) 0.23823(14) 0.4704(3) 0.0320(6) Uani d . 1
H H43 1.1161 0.2496 0.4930 0.038 Uiso calc R 1
C C44 0.9492(3) 0.27985(13) 0.5311(3) 0.0329(6) Uani d . 1
H H44 0.9885 0.3197 0.5944 0.039 Uiso calc R 1
C C45 0.8167(3) 0.26271(14) 0.4986(3) 0.0312(6) Uani d . 1
H H45 0.7646 0.2909 0.5399 0.037 Uiso calc R 1
C C46 0.7595(3) 0.20471(13) 0.4064(3) 0.0260(6) Uani d . 1
H H46 0.6688 0.1930 0.3870 0.031 Uiso calc R 1
C C51 0.8762(2) 0.08675(13) 0.0212(3) 0.0230(5) Uani d . 1
C C52 0.9424(3) 0.03489(15) -0.0275(3) 0.0277(6) Uani d . 1
H H52 0.9372 -0.0114 0.0048 0.033 Uiso calc R 1
C C53 1.0161(3) 0.05019(16) -0.1228(3) 0.0325(6) Uani d . 1
H H53 1.0609 0.0145 -0.1556 0.039 Uiso calc R 1
C C54 1.0237(3) 0.11818(17) -0.1700(4) 0.0379(7) Uani d . 1
H H54 1.0732 0.1289 -0.2360 0.045 Uiso calc R 1
C C55 0.9597(3) 0.16969(15) -0.1210(3) 0.0345(7) Uani d . 1
H H55 0.9658 0.2160 -0.1528 0.041 Uiso calc R 1
C C56 0.8860(3) 0.15480(14) -0.0255(3) 0.0288(6) Uani d . 1
H H56 0.8425 0.1908 0.0081 0.035 Uiso calc R 1

loop_
_atom_site_aniso_label
_atom_site_aniso_U_11
_atom_site_aniso_U_22
_atom_site_aniso_U_33
_atom_site_aniso_U_12
_atom_site_aniso_U_13
_atom_site_aniso_U_23
N1 0.0242(11) 0.0209(10) 0.0183(10) -0.0017(8) 0.0088(9) -0.0005(8)
N3 0.0226(10) 0.0208(9) 0.0197(9) -0.0028(8) 0.0082(8) 0.0007(8)
C2 0.0231(13) 0.0205(11) 0.0174(11) 0.0003(10) 0.0079(10) 0.0029(9)
C4 0.0187(12) 0.0208(11) 0.0211(11) -0.0001(9) 0.0072(9) 0.0024(9)
C5 0.0242(13) 0.0202(11) 0.0209(11) -0.0007(10) 0.0096(10) 0.0035(9)
C21 0.0281(14) 0.0246(12) 0.0186(11) -0.0051(10) 0.0081(10) 0.0013(10)
C22 0.0258(14) 0.0348(15) 0.0256(12) -0.0046(11) 0.0086(11) 0.0047(11)
C23 0.0326(17) 0.0443(17) 0.0429(17) -0.0126(14) 0.0152(14) 0.0029(14)
C24 0.045(2) 0.0362(16) 0.0511(19) -0.0205(14) 0.0139(16) 0.0030(14)
C25 0.051(2) 0.0252(14) 0.0413(16) -0.0104(13) 0.0182(15) -0.0013(12)
C26 0.0356(16) 0.0253(13) 0.0271(13) -0.0044(11) 0.0128(12) -0.0005(10)
C27 0.0258(14) 0.0404(16) 0.0416(16) 0.0003(13) 0.0127(13) 0.0006(13)
C41 0.0257(13) 0.0193(11) 0.0203(10) -0.0003(10) 0.0083(10) 0.0040(9)
C42 0.0225(13) 0.0246(12) 0.0282(13) -0.0004(10) 0.0064(11) 0.0020(10)
C43 0.0265(15) 0.0277(14) 0.0343(14) -0.0045(11) 0.0037(12) 0.0024(11)
C44 0.0367(17) 0.0187(12) 0.0320(14) -0.0042(11) 0.0011(12) -0.0036(11)
C45 0.0353(16) 0.0260(13) 0.0292(13) 0.0028(12) 0.0090(12) -0.0010(11)
C46 0.0254(14) 0.0252(13) 0.0243(11) 0.0002(11) 0.0061(10) -0.0017(10)
C51 0.0210(13) 0.0287(13) 0.0200(11) -0.0061(11) 0.0089(10) -0.0013(10)
C52 0.0237(13) 0.0346(14) 0.0238(12) -0.0061(11) 0.0081(10) -0.0051(11)
C53 0.0267(15) 0.0464(17) 0.0285(13) -0.0046(13) 0.0150(12) -0.0101(12)
C54 0.0345(17) 0.0562(19) 0.0308(14) -0.0161(14) 0.0212(13) -0.0070(14)
C55 0.0372(16) 0.0388(16) 0.0282(13) -0.0114(13) 0.0136(12) 0.0046(12)
C56 0.0297(15) 0.0290(13) 0.0286(13) -0.0034(11) 0.0123(12) 0.0038(11)

loop_
_atom_type_symbol
_atom_type_description
_atom_type_scat_dispersion_real
_atom_type_scat_dispersion_imag
_atom_type_scat_source
C C 0.0033 0.0000 'International Tables Vol C Tables 4.2.6.8 and 6.1.1.4'
H H 0.0000 0.0000 'International Tables Vol C Tables 4.2.6.8 and 6.1.1.4'
N N 0.0061 0.0000 'International Tables Vol C Tables 4.2.6.8 and 6.1.1.4'

loop_
_geom_angle_atom_site_label_1
_geom_angle_atom_site_label_2
_geom_angle_atom_site_label_3
_geom_angle
C2 N1 C5 108.2(2)
C2 N1 H1 124.7(18)
C5 N1 H1 126.9(18)
C2 N3 C4 106.22(19)
N3 C2 N1 110.9(2)
N3 C2 C21 126.8(2)
N1 C2 C21 122.2(2)
C5 C4 N3 109.5(2)
C5 C4 C41 130.3(2)
N3 C4 C41 120.2(2)
C4 C5 N1 105.3(2)
C4 C5 C51 134.6(2)
N1 C5 C51 120.0(2)
C26 C21 C22 120.5(2)
C26 C21 C2 117.3(2)
C22 C21 C2 122.2(2)
C23 C22 C21 117.2(3)
C23 C22 C27 120.0(3)
C21 C22 C27 122.8(2)
C24 C23 C22 122.5(3)
C24 C23 H23 118.8
C22 C23 H23 118.8
C23 C24 C25 120.0(3)
C23 C24 H24 120.0
C25 C24 H24 120.0
C24 C25 C26 119.4(3)
C24 C25 H25 120.3
C26 C25 H25 120.3
C25 C26 C21 120.5(3)
C25 C26 H26 119.8
C21 C26 H26 119.8
C22 C27 H271 109.5
C22 C27 H272 109.5
H271 C27 H272 109.5
C22 C27 H273 109.5
H271 C27 H273 109.5
H272 C27 H273 109.5
C46 C41 C42 118.0(2)
C46 C41 C4 120.0(2)
C42 C41 C4 122.0(2)
C43 C42 C41 120.5(2)
C43 C42 H42 119.7
C41 C42 H42 119.7
C42 C43 C44 120.6(3)
C42 C43 H43 119.7
C44 C43 H43 119.7
C45 C44 C43 119.4(2)
C45 C44 H44 120.3
C43 C44 H44 120.3
C44 C45 C46 120.3(3)
C44 C45 H45 119.8
C46 C45 H45 119.8
C45 C46 C41 121.2(3)
C45 C46 H46 119.4
C41 C46 H46 119.4
C52 C51 C56 119.1(2)
C52 C51 C5 121.0(2)
C56 C51 C5 119.9(2)
C53 C52 C51 120.7(3)
C53 C52 H52 119.7
C51 C52 H52 119.7
C52 C53 C54 119.6(3)
C52 C53 H53 120.2
C54 C53 H53 120.2
C55 C54 C53 120.0(2)
C55 C54 H54 120.0
C53 C54 H54 120.0
C54 C55 C56 120.7(3)
C54 C55 H55 119.7
C56 C55 H55 119.7
C55 C56 C51 119.9(3)
C55 C56 H56 120.0
C51 C56 H56 120.0

loop_
_geom_bond_atom_site_label_1
_geom_bond_atom_site_label_2
_geom_bond_distance
N1 C2 1.358(3)
N1 C5 1.386(3)
N1 H1 0.88(3)
N3 C2 1.327(3)
N3 C4 1.390(3)
C2 C21 1.470(3)
C4 C5 1.383(3)
C4 C41 1.468(3)
C5 C51 1.469(3)
C21 C26 1.395(4)
C21 C22 1.401(4)
C22 C23 1.391(4)
C22 C27 1.508(4)
C23 C24 1.372(5)
C23 H23 0.9500
C24 C25 1.380(5)
C24 H24 0.9500
C25 C26 1.383(4)
C25 H25 0.9500
C26 H26 0.9500
C27 H271 0.9800
C27 H272 0.9800
C27 H273 0.9800
C41 C46 1.398(4)
C41 C42 1.401(4)
C42 C43 1.386(4)
C42 H42 0.9500
C43 C44 1.390(4)
C43 H43 0.9500
C44 C45 1.381(4)
C44 H44 0.9500
C45 C46 1.384(4)
C45 H45 0.9500
C46 H46 0.9500
C51 C52 1.393(4)
C51 C56 1.399(3)
C52 C53 1.391(4)
C52 H52 0.9500
C53 C54 1.395(4)
C53 H53 0.9500
C54 C55 1.374(4)
C54 H54 0.9500
C55 C56 1.391(4)
C55 H55 0.9500
C56 H56 0.9500

loop_
_geom_hbond_atom_site_label_D
_geom_hbond_atom_site_label_H
_geom_hbond_atom_site_label_A
_geom_hbond_site_symmetry_A
_geom_hbond_distance_DH
_geom_hbond_distance_HA
_geom_hbond_distance_DA
_geom_hbond_angle_DHA
_geom_hbond_publ_flag
N1 H1 N3 2_554 0.88(3) 2.07(3) 2.933(3) 168(3) yes

loop_
_geom_torsion_atom_site_label_1
_geom_torsion_atom_site_label_2
_geom_torsion_atom_site_label_3
_geom_torsion_atom_site_label_4
_geom_torsion
C4 N3 C2 N1 0.9(3)
C4 N3 C2 C21 177.1(2)
C5 N1 C2 N3 -1.7(3)
C5 N1 C2 C21 -178.1(2)
C2 N3 C4 C5 0.2(3)
C2 N3 C4 C41 -177.9(2)
N3 C4 C5 N1 -1.1(3)
C41 C4 C5 N1 176.7(2)
N3 C4 C5 C51 175.4(3)
C41 C4 C5 C51 -6.8(5)
C2 N1 C5 C4 1.7(3)
C2 N1 C5 C51 -175.5(2)
N3 C2 C21 C26 -136.8(3)
N1 C2 C21 C26 39.0(3)
N3 C2 C21 C22 43.0(4)
N1 C2 C21 C22 -141.2(2)
C26 C21 C22 C23 0.4(4)
C2 C21 C22 C23 -179.3(2)
C26 C21 C22 C27 -177.8(2)
C2 C21 C22 C27 2.4(4)
C21 C22 C23 C24 0.3(4)
C27 C22 C23 C24 178.6(3)
C22 C23 C24 C25 -0.6(5)
C23 C24 C25 C26 0.1(5)
C24 C25 C26 C21 0.6(4)
C22 C21 C26 C25 -0.9(4)
C2 C21 C26 C25 178.9(2)
C5 C4 C41 C46 150.7(3)
N3 C4 C41 C46 -31.7(3)
C5 C4 C41 C42 -31.0(4)
N3 C4 C41 C42 146.6(2)
C46 C41 C42 C43 -2.0(4)
C4 C41 C42 C43 179.6(2)
C41 C42 C43 C44 0.6(4)
C42 C43 C44 C45 0.4(4)
C43 C44 C45 C46 -0.1(4)
C44 C45 C46 C41 -1.4(4)
C42 C41 C46 C45 2.4(4)
C4 C41 C46 C45 -179.2(2)
C4 C5 C51 C52 142.6(3)
N1 C5 C51 C52 -41.2(3)
C4 C5 C51 C56 -39.7(4)
N1 C5 C51 C56 136.4(3)
C56 C51 C52 C53 -0.8(4)
C5 C51 C52 C53 176.9(3)
C51 C52 C53 C54 0.1(4)
C52 C53 C54 C55 0.6(4)
C53 C54 C55 C56 -0.5(5)
C54 C55 C56 C51 -0.3(4)
C52 C51 C56 C55 0.9(4)
C5 C51 C56 C55 -176.8(3)

loop_
_cod_related_entry_id
_cod_related_entry_database
_cod_related_entry_code
1 ChemSpider 1117156
